data_4321638
loop_
_publ_author_name
'Chi-Wing Tsang'
'Qingchuan Yang'
'Eric Tung-Po Sze'
'Thomas C. W. Mak'
'Dominic T. W. Chan'
'Zuowei Xie'

_publ_section_title
;
 Weakly Coordinating Nature of a Carborane Cage Bearing Different Halogen
 Atoms. Synthesis and Structural Characterization of Icosahedral Mixed
 Halocarborane Anions, 1-H-CB11Y5X6- (X, Y = Cl, Br, I)
;
_journal_name_full 'Inorganic Chemistry'
_journal_page_first 5851
_journal_page_last 5858
_journal_paper_doi 10.1021/ic000354r
_journal_volume 39
_journal_year 2000
_chemical_formula_sum 'C19 H25 Ag B11 Br6 Cl5'
_chemical_formula_weight 1136.88
_chemical_name_systematic
; 
 ? 
;
_space_group_IT_number 14
_symmetry_cell_setting monoclinic
_symmetry_space_group_name_Hall '-P 2ybc'
_symmetry_space_group_name_H-M 'P 1 21/c 1'
_atom_sites_solution_hydrogens geom
_atom_sites_solution_primary direct
_atom_sites_solution_secondary difmap
_audit_creation_method SHELXL-97
_cell_angle_alpha 90.00
_cell_angle_beta 90.17(4)
_cell_angle_gamma 90.00
_cell_formula_units_Z 4
_cell_length_a 16.709(7)
_cell_length_b 12.168(6)
_cell_length_c 18.138(13)
_cell_measurement_reflns_used 25
_cell_measurement_temperature 296(2)
_cell_measurement_theta_max 15
_cell_measurement_theta_min 5
_cell_volume 3688(4)
_computing_cell_refinement 'MAC/AFC Diffractometer Control'
_computing_data_collection 'MAC/AFC Diffractometer Control'
_computing_data_reduction 'MAC/AFC Diffractometer Control'
_computing_molecular_graphics 'Seimens SHELXTL'
_computing_publication_material 'Seimens SHELXTL'
_computing_structure_refinement 'SHELXL-97 (Sheldrick, 1997)'
_computing_structure_solution 'SHELXS-97 (Sheldrick, 1990)'
_diffrn_ambient_temperature 296(2)
_diffrn_measured_fraction_theta_full 0.997
_diffrn_measured_fraction_theta_max 0.997
_diffrn_measurement_device_type 'Rigaku AFC7R'
_diffrn_measurement_method '\w scans'
_diffrn_radiation_monochromator graphite
_diffrn_radiation_source 'rotation anode'
_diffrn_radiation_type MoK\a
_diffrn_radiation_wavelength 0.71073
_diffrn_reflns_av_R_equivalents 0.1475
_diffrn_reflns_av_sigmaI/netI 0.1765
_diffrn_reflns_limit_h_max 19
_diffrn_reflns_limit_h_min 0
_diffrn_reflns_limit_k_max 14
_diffrn_reflns_limit_k_min -14
_diffrn_reflns_limit_l_max 21
_diffrn_reflns_limit_l_min -21
_diffrn_reflns_number 13122
_diffrn_reflns_theta_full 25.02
_diffrn_reflns_theta_max 25.02
_diffrn_reflns_theta_min 2.02
_diffrn_standards_decay_% 0.2397
_diffrn_standards_interval_count 150
_diffrn_standards_number 3
_exptl_absorpt_coefficient_mu 7.426
_exptl_absorpt_correction_T_max 1.0000
_exptl_absorpt_correction_T_min 0.7300
_exptl_absorpt_correction_type Semi-empirical
_exptl_crystal_colour yellow
_exptl_crystal_density_diffrn 2.048
_exptl_crystal_density_meas ?
_exptl_crystal_description block
_exptl_crystal_F_000 2144
_exptl_crystal_size_max 0.70
_exptl_crystal_size_mid 0.60
_exptl_crystal_size_min 0.30
_refine_diff_density_max 0.952
_refine_diff_density_min -0.841
_refine_diff_density_rms 0.147
_refine_ls_extinction_coef 0.00097(4)
_refine_ls_extinction_expression Fc^*^=kFc[1+0.001xFc^2^\l^3^/sin(2\q)]^-1/4^
_refine_ls_extinction_method SHELXL
_refine_ls_goodness_of_fit_ref 0.907
_refine_ls_hydrogen_treatment mixed
_refine_ls_matrix_type full
_refine_ls_number_parameters 380
_refine_ls_number_reflns 6507
_refine_ls_number_restraints 0
_refine_ls_restrained_S_all 0.907
_refine_ls_R_factor_all 0.1727
_refine_ls_R_factor_gt 0.0538
_refine_ls_shift/su_max 0.277
_refine_ls_shift/su_mean 0.014
_refine_ls_structure_factor_coef Fsqd
_refine_ls_weighting_details 'calc w=1/[\s^2^(Fo^2^)+(0.0661P)^2^+0.0000P] where P=(Fo^2^+2Fc^2^)/3'
_refine_ls_weighting_scheme calc
_refine_ls_wR_factor_gt 0.1234
_refine_ls_wR_factor_ref 0.1591
_reflns_number_gt 2923
_reflns_number_total 6507
_reflns_threshold_expression >2sigma(I)
_cod_data_source_file ic000354r_2.cif
_cod_data_source_block Ag[1-H-CB11Cl5Br6](mesitylene)2
_cod_depositor_comments
;
The following automatic conversions were performed:

'_exptl_crystal_density_meas' value 'not measured' was changed to '?'
- the value is perceived as not measured.

Automatic conversion script
Id: cif_fix_values 3008 2015-01-20 13:52:24Z robertas 
;
_cod_database_code 4321638

loop_
_symmetry_equiv_pos_as_xyz
'x, y, z'
'-x, y+1/2, -z+1/2'
'-x, -y, -z'
'x, -y-1/2, z-1/2'

loop_
_atom_site_label
_atom_site_type_symbol
_atom_site_fract_x
_atom_site_fract_y
_atom_site_fract_z
_atom_site_U_iso_or_equiv
_atom_site_adp_type
_atom_site_occupancy
_atom_site_symmetry_multiplicity
_atom_site_calc_flag
_atom_site_refinement_flags
_atom_site_disorder_assembly
_atom_site_disorder_group
Ag1 Ag 1.09025(3) 1.67779(3) 0.34940(2) 0.07575(14) Uani 1 1 d . . .
C11 C 1.2731(3) 1.7303(3) 0.4327(2) 0.0613(16) Uani 1 1 d . . .
H11 H 1.3222 1.7384 0.4094 0.074 Uiso 1 1 calc R . .
C12 C 1.2637(3) 1.6485(3) 0.4853(2) 0.0584(16) Uani 1 1 d . . .
C13 C 1.1913(3) 1.6403(4) 0.5237(2) 0.0691(17) Uani 1 1 d . . .
H13 H 1.1858 1.5886 0.5611 0.083 Uiso 1 1 calc R . .
C14 C 1.1269(3) 1.7098(3) 0.5061(2) 0.0562(15) Uani 1 1 d . . .
C15 C 1.1388(3) 1.7883(3) 0.4511(3) 0.0619(16) Uani 1 1 d . . .
H15 H 1.0970 1.8350 0.4382 0.074 Uiso 1 1 calc R . .
C16 C 1.2121(3) 1.7984(3) 0.4150(2) 0.0564(15) Uani 1 1 d . . .
C17 C 1.2249(3) 1.8922(4) 0.3612(4) 0.120(3) Uani 1 1 d . . .
H17A H 1.1758 1.9322 0.3550 0.180 Uiso 1 1 calc R . .
H17B H 1.2416 1.8632 0.3144 0.180 Uiso 1 1 calc R . .
H17C H 1.2655 1.9406 0.3800 0.180 Uiso 1 1 calc R . .
C18 C 1.3300(3) 1.5710(4) 0.5049(3) 0.099(2) Uani 1 1 d . . .
H18A H 1.3118 1.5206 0.5420 0.148 Uiso 1 1 calc R . .
H18B H 1.3748 1.6120 0.5236 0.148 Uiso 1 1 calc R . .
H18C H 1.3460 1.5308 0.4619 0.148 Uiso 1 1 calc R . .
C19 C 1.0494(3) 1.6988(4) 0.5465(3) 0.092(2) Uani 1 1 d . . .
H19A H 1.0533 1.6399 0.5815 0.138 Uiso 1 1 calc R . .
H19B H 1.0072 1.6832 0.5119 0.138 Uiso 1 1 calc R . .
H19C H 1.0378 1.7662 0.5718 0.138 Uiso 1 1 calc R . .
C21 C 1.5038(4) 1.3222(4) 0.0937(4) 0.114(3) Uani 1 1 d . . .
H21 H 1.4918 1.3279 0.0437 0.136 Uiso 1 1 calc R . .
C22 C 1.4944(4) 1.2256(5) 0.1301(4) 0.121(3) Uani 1 1 d . . .
C23 C 1.5100(3) 1.2204(5) 0.2045(4) 0.129(3) Uani 1 1 d . . .
H23 H 1.5018 1.1542 0.2289 0.155 Uiso 1 1 calc R . .
C24 C 1.5367(4) 1.3069(6) 0.2432(5) 0.162(4) Uani 1 1 d . . .
C25 C 1.5448(4) 1.4027(6) 0.2094(4) 0.154(3) Uani 1 1 d . . .
H25 H 1.5593 1.4641 0.2369 0.185 Uiso 1 1 calc R . .
C26 C 1.5321(4) 1.4140(5) 0.1339(4) 0.125(3) Uani 1 1 d . . .
C27 C 1.5508(5) 1.5215(5) 0.0906(5) 0.229(6) Uani 1 1 d . . .
H27A H 1.5374 1.5116 0.0395 0.343 Uiso 1 1 calc R . .
H27B H 1.6067 1.5385 0.0951 0.343 Uiso 1 1 calc R . .
H27C H 1.5198 1.5809 0.1105 0.343 Uiso 1 1 calc R . .
C28 C 1.4643(4) 1.1251(5) 0.0865(4) 0.161(4) Uani 1 1 d . . .
H28A H 1.4607 1.0628 0.1188 0.242 Uiso 1 1 calc R . .
H28B H 1.5009 1.1091 0.0473 0.242 Uiso 1 1 calc R . .
H28C H 1.4124 1.1407 0.0662 0.242 Uiso 1 1 calc R . .
C29 C 1.5577(6) 1.2935(7) 0.3247(5) 0.256(5) Uani 1 1 d . . .
H29A H 1.5487 1.2187 0.3394 0.383 Uiso 1 1 calc R . .
H29B H 1.5247 1.3414 0.3536 0.383 Uiso 1 1 calc R . .
H29C H 1.6130 1.3119 0.3323 0.383 Uiso 1 1 calc R . .
C1 C 1.2948(3) 1.3372(3) 0.1903(2) 0.0509(14) Uani 1 1 d . . .
H1 H 1.3595 1.3294 0.1807 0.061 Uiso 1 1 calc R . .
B2 B 1.2570(3) 1.3089(5) 0.2783(3) 0.0616(19) Uani 1 1 d . . .
B3 B 1.2607(3) 1.4466(4) 0.2426(3) 0.0482(16) Uani 1 1 d . . .
B4 B 1.2442(3) 1.4384(4) 0.1448(3) 0.0505(17) Uani 1 1 d . . .
B5 B 1.2283(3) 1.3002(4) 0.1207(3) 0.0569(18) Uani 1 1 d . . .
B6 B 1.2376(3) 1.2174(4) 0.2037(2) 0.0456(16) Uani 1 1 d . . .
B7 B 1.1745(3) 1.4008(4) 0.2879(3) 0.0514(17) Uani 1 1 d . . .
B8 B 1.1690(3) 1.4816(4) 0.2044(3) 0.0481(16) Uani 1 1 d . . .
B9 B 1.1462(3) 1.3915(4) 0.1320(3) 0.0420(15) Uani 1 1 d . . .
B10 B 1.1421(3) 1.2532(4) 0.1679(3) 0.0412(15) Uani 1 1 d . . .
B11 B 1.1592(3) 1.2591(4) 0.2648(3) 0.0446(16) Uani 1 1 d . . .
B12 B 1.1020(3) 1.3665(4) 0.2203(3) 0.0446(15) Uani 1 1 d . . .
Cl2 Cl 1.32212(7) 1.27188(11) 0.35043(7) 0.0707(4) Uani 1 1 d . . .
Cl3 Cl 1.33178(7) 1.54398(10) 0.27758(7) 0.0748(4) Uani 1 1 d . . .
Cl4 Cl 1.29590(8) 1.53000(11) 0.08332(7) 0.0735(4) Uani 1 1 d . . .
Cl5 Cl 1.26244(8) 1.24684(10) 0.03577(6) 0.0718(4) Uani 1 1 d . . .
Cl6 Cl 1.27904(7) 1.08658(9) 0.20229(7) 0.0669(4) Uani 1 1 d . . .
Br7 Br 1.14513(3) 1.45995(4) 0.38382(2) 0.05833(15) Uani 1 1 d . . .
Br8 Br 1.12906(3) 1.63317(4) 0.20525(3) 0.06299(16) Uani 1 1 d . . .
Br9 Br 1.08330(3) 1.43599(4) 0.04607(3) 0.06672(17) Uani 1 1 d . . .
Br10 Br 1.07511(3) 1.13738(4) 0.12505(3) 0.06198(16) Uani 1 1 d . . .
Br11 Br 1.11072(3) 1.16000(4) 0.33395(3) 0.06271(16) Uani 1 1 d . . .
Br12 Br 0.98780(3) 1.38519(4) 0.23559(3) 0.05600(15) Uani 1 1 d . . .

loop_
_atom_site_aniso_label
_atom_site_aniso_U_11
_atom_site_aniso_U_22
_atom_site_aniso_U_33
_atom_site_aniso_U_23
_atom_site_aniso_U_13
_atom_site_aniso_U_12
Ag1 0.0836(3) 0.0754(2) 0.0683(2) -0.0113(2) 0.0081(2) 0.0061(2)
C11 0.038(3) 0.059(3) 0.087(3) 0.013(3) -0.008(3) 0.003(2)
C12 0.044(3) 0.068(3) 0.063(3) -0.006(2) -0.017(2) 0.006(2)
C13 0.072(3) 0.089(3) 0.046(3) 0.003(2) -0.001(3) -0.019(3)
C14 0.051(3) 0.080(3) 0.037(2) -0.022(2) 0.000(2) -0.013(3)
C15 0.045(3) 0.054(3) 0.087(3) -0.020(2) -0.005(3) 0.007(2)
C16 0.054(3) 0.050(3) 0.065(3) -0.002(2) -0.016(3) 0.004(2)
C17 0.089(5) 0.104(4) 0.167(6) 0.055(4) 0.004(5) -0.004(4)
C18 0.070(4) 0.105(4) 0.120(5) 0.034(3) -0.016(4) 0.021(3)
C19 0.068(4) 0.135(5) 0.074(4) -0.013(3) 0.023(3) -0.019(3)
C21 0.082(4) 0.130(5) 0.129(5) -0.015(4) 0.008(4) 0.003(4)
C22 0.082(4) 0.120(5) 0.160(6) -0.032(4) 0.009(4) 0.006(4)
C23 0.055(4) 0.127(5) 0.205(7) -0.006(5) 0.003(5) 0.015(4)
C24 0.069(4) 0.126(5) 0.290(10) -0.073(5) -0.031(6) 0.001(4)
C25 0.118(6) 0.137(5) 0.208(7) -0.083(5) -0.013(6) 0.010(5)
C26 0.107(5) 0.128(5) 0.139(6) -0.037(4) 0.016(5) -0.012(4)
C27 0.255(11) 0.093(5) 0.339(14) 0.037(7) 0.011(10) -0.032(6)
C28 0.091(5) 0.159(6) 0.234(8) -0.081(6) 0.002(6) 0.001(5)
C29 0.256(10) 0.290(11) 0.221(9) -0.090(8) -0.128(7) 0.009(9)
C1 0.039(3) 0.054(3) 0.059(3) -0.007(2) 0.009(2) 0.006(2)
B2 0.045(3) 0.079(4) 0.061(4) 0.010(3) 0.011(3) 0.010(3)
B3 0.023(3) 0.062(3) 0.060(3) -0.002(3) -0.011(2) 0.006(3)
B4 0.054(3) 0.066(3) 0.031(3) 0.006(2) 0.006(3) 0.001(3)
B5 0.049(3) 0.066(3) 0.055(3) 0.015(3) 0.000(3) 0.009(3)
B6 0.044(3) 0.067(3) 0.026(2) 0.003(2) 0.019(2) 0.003(3)
B7 0.064(4) 0.035(3) 0.056(3) 0.000(2) -0.003(3) 0.000(3)
B8 0.064(4) 0.039(3) 0.041(3) -0.001(2) 0.012(3) -0.001(3)
B9 0.034(3) 0.050(3) 0.042(3) 0.008(2) 0.002(2) 0.003(2)
B10 0.042(3) 0.042(3) 0.039(3) 0.005(2) -0.001(2) 0.010(2)
B11 0.056(3) 0.044(3) 0.034(3) -0.002(2) 0.003(3) 0.002(3)
B12 0.027(3) 0.055(3) 0.052(3) -0.005(2) 0.013(2) 0.008(2)
Cl2 0.0549(7) 0.0988(9) 0.0584(7) 0.0080(7) -0.0084(7) 0.0173(7)
Cl3 0.0561(8) 0.0881(8) 0.0800(9) -0.0109(7) -0.0014(7) -0.0264(7)
Cl4 0.0765(9) 0.0852(8) 0.0591(7) 0.0138(6) 0.0183(7) -0.0201(7)
Cl5 0.0837(9) 0.0916(8) 0.0404(6) -0.0113(6) 0.0218(6) 0.0129(7)
Cl6 0.0697(8) 0.0623(7) 0.0689(8) 0.0016(6) 0.0147(7) 0.0320(6)
Br7 0.0675(3) 0.0622(3) 0.0453(3) -0.0067(2) 0.0120(2) 0.0048(3)
Br8 0.0797(3) 0.0456(2) 0.0638(3) 0.0035(2) 0.0074(3) 0.0066(3)
Br9 0.0718(3) 0.0736(3) 0.0548(3) 0.0124(2) -0.0108(3) 0.0032(3)
Br10 0.0615(3) 0.0518(3) 0.0727(3) -0.0119(2) 0.0007(3) -0.0009(3)
Br11 0.0729(3) 0.0532(3) 0.0622(3) 0.0130(2) 0.0207(3) 0.0052(2)
Br12 0.0412(3) 0.0572(3) 0.0696(3) 0.0000(2) 0.0088(2) 0.0066(2)

loop_
_atom_type_symbol
_atom_type_description
_atom_type_scat_dispersion_real
_atom_type_scat_dispersion_imag
_atom_type_scat_source
C C 0.0033 0.0016 'International Tables Vol C Tables 4.2.6.8 and 6.1.1.4'
H H 0.0000 0.0000 'International Tables Vol C Tables 4.2.6.8 and 6.1.1.4'
B B 0.0013 0.0007 'International Tables Vol C Tables 4.2.6.8 and 6.1.1.4'
Cl Cl 0.1484 0.1585 'International Tables Vol C Tables 4.2.6.8 and 6.1.1.4'
Br Br -0.2901 2.4595 'International Tables Vol C Tables 4.2.6.8 and 6.1.1.4'
Ag Ag -0.8971 1.1015 'International Tables Vol C Tables 4.2.6.8 and 6.1.1.4'

loop_
_geom_angle_atom_site_label_1
_geom_angle_atom_site_label_2
_geom_angle_atom_site_label_3
_geom_angle
_geom_angle_site_symmetry_1
_geom_angle_site_symmetry_3
_geom_angle_publ_flag
C15 Ag1 Br8 139.00(11) . . ?
C15 Ag1 Br10 107.17(11) . 2_755 ?
Br8 Ag1 Br10 110.64(4) . 2_755 ?
C15 Ag1 Br7 103.94(11) . . ?
Br8 Ag1 Br7 87.04(3) . . ?
Br10 Ag1 Br7 96.58(3) 2_755 . ?
C16 C11 C12 121.0(4) . . ?
C11 C12 C13 119.5(4) . . ?
C11 C12 C18 122.0(4) . . ?
C13 C12 C18 118.4(4) . . ?
C12 C13 C14 120.4(4) . . ?
C15 C14 C13 117.6(4) . . ?
C15 C14 C19 122.5(4) . . ?
C13 C14 C19 119.9(4) . . ?
C14 C15 C16 121.5(4) . . ?
C14 C15 Ag1 96.7(3) . . ?
C16 C15 Ag1 89.0(3) . . ?
C11 C16 C15 119.8(4) . . ?
C11 C16 C17 120.4(4) . . ?
C15 C16 C17 119.6(4) . . ?
C22 C21 C26 118.1(6) . . ?
C21 C22 C23 119.7(6) . . ?
C21 C22 C28 118.4(6) . . ?
C23 C22 C28 121.9(6) . . ?
C24 C23 C22 122.7(7) . . ?
C25 C24 C23 118.9(8) . . ?
C25 C24 C29 121.2(7) . . ?
C23 C24 C29 119.9(7) . . ?
C24 C25 C26 121.7(7) . . ?
C25 C26 C21 118.6(6) . . ?
C25 C26 C27 123.2(6) . . ?
C21 C26 C27 118.1(6) . . ?
B4 C1 B3 63.0(3) . . ?
B4 C1 B5 61.3(3) . . ?
B3 C1 B5 112.7(3) . . ?
B4 C1 B2 113.8(3) . . ?
B3 C1 B2 62.1(3) . . ?
B5 C1 B2 112.3(3) . . ?
B4 C1 B6 113.3(3) . . ?
B3 C1 B6 112.5(3) . . ?
B5 C1 B6 62.6(3) . . ?
B2 C1 B6 61.0(3) . . ?
C1 B2 Cl2 120.3(3) . . ?
C1 B2 B11 106.2(4) . . ?
Cl2 B2 B11 126.0(4) . . ?
C1 B2 B6 59.8(3) . . ?
Cl2 B2 B6 121.1(3) . . ?
B11 B2 B6 60.8(3) . . ?
C1 B2 B7 104.3(4) . . ?
Cl2 B2 B7 124.3(4) . . ?
B11 B2 B7 60.8(3) . . ?
B6 B2 B7 109.1(4) . . ?
C1 B2 B3 58.4(3) . . ?
Cl2 B2 B3 119.0(3) . . ?
B11 B2 B3 107.7(4) . . ?
B6 B2 B3 108.4(4) . . ?
B7 B2 B3 58.6(3) . . ?
C1 B3 B8 105.2(3) . . ?
C1 B3 B7 106.5(3) . . ?
B8 B3 B7 62.5(3) . . ?
C1 B3 Cl3 118.9(3) . . ?
B8 B3 Cl3 124.3(3) . . ?
B7 B3 Cl3 126.1(3) . . ?
C1 B3 B2 59.5(3) . . ?
B8 B3 B2 110.0(3) . . ?
B7 B3 B2 60.3(3) . . ?
Cl3 B3 B2 120.8(3) . . ?
C1 B3 B4 57.8(3) . . ?
B8 B3 B4 59.1(3) . . ?
B7 B3 B4 108.7(3) . . ?
Cl3 B3 B4 119.1(3) . . ?
B2 B3 B4 107.3(3) . . ?
C1 B4 B8 106.0(3) . . ?
C1 B4 B9 107.0(3) . . ?
B8 B4 B9 60.3(3) . . ?
C1 B4 B5 60.3(3) . . ?
B8 B4 B5 109.5(4) . . ?
B9 B4 B5 60.9(3) . . ?
C1 B4 B3 59.2(3) . . ?
B8 B4 B3 58.6(3) . . ?
B9 B4 B3 106.9(3) . . ?
B5 B4 B3 108.8(3) . . ?
C1 B4 Cl4 120.6(3) . . ?
B8 B4 Cl4 123.1(3) . . ?
B9 B4 Cl4 124.8(3) . . ?
B5 B4 Cl4 120.8(3) . . ?
B3 B4 Cl4 120.3(3) . . ?
C1 B5 B4 58.4(3) . . ?
C1 B5 Cl5 121.4(3) . . ?
B4 B5 Cl5 121.3(3) . . ?
C1 B5 B10 104.5(3) . . ?
B4 B5 B10 108.1(4) . . ?
Cl5 B5 B10 124.5(3) . . ?
C1 B5 B9 104.3(3) . . ?
B4 B5 B9 59.3(3) . . ?
Cl5 B5 B9 125.6(3) . . ?
B10 B5 B9 61.2(3) . . ?
C1 B5 B6 59.3(3) . . ?
B4 B5 B6 108.2(4) . . ?
Cl5 B5 B6 119.4(3) . . ?
B10 B5 B6 59.2(3) . . ?
B9 B5 B6 108.4(4) . . ?
Cl6 B6 C1 122.7(3) . . ?
Cl6 B6 B10 125.3(3) . . ?
C1 B6 B10 103.5(3) . . ?
Cl6 B6 B2 120.8(3) . . ?
C1 B6 B2 59.3(3) . . ?
B10 B6 B2 106.6(3) . . ?
Cl6 B6 B11 124.1(3) . . ?
C1 B6 B11 104.4(3) . . ?
B10 B6 B11 60.0(3) . . ?
B2 B6 B11 59.0(3) . . ?
Cl6 B6 B5 122.0(3) . . ?
C1 B6 B5 58.1(3) . . ?
B10 B6 B5 59.1(3) . . ?
B2 B6 B5 107.3(4) . . ?
B11 B6 B5 107.1(3) . . ?
B3 B7 B12 108.2(4) . . ?
B3 B7 B2 61.1(3) . . ?
B12 B7 B2 108.1(3) . . ?
B3 B7 B11 108.3(4) . . ?
B12 B7 B11 61.0(3) . . ?
B2 B7 B11 58.9(3) . . ?
B3 B7 B8 58.3(3) . . ?
B12 B7 B8 61.0(3) . . ?
B2 B7 B8 107.2(4) . . ?
B11 B7 B8 108.7(3) . . ?
B3 B7 Br7 120.8(3) . . ?
B12 B7 Br7 122.1(3) . . ?
B2 B7 Br7 121.1(3) . . ?
B11 B7 Br7 121.9(3) . . ?
B8 B7 Br7 122.4(3) . . ?
B3 B8 B4 62.3(3) . . ?
B3 B8 B9 109.6(3) . . ?
B4 B8 B9 60.0(3) . . ?
B3 B8 B7 59.2(3) . . ?
B4 B8 B7 108.7(3) . . ?
B9 B8 B7 107.4(3) . . ?
B3 B8 B12 107.0(3) . . ?
B4 B8 B12 108.2(3) . . ?
B9 B8 B12 60.3(3) . . ?
B7 B8 B12 58.5(3) . . ?
B3 B8 Br8 121.9(3) . . ?
B4 B8 Br8 122.4(3) . . ?
B9 B8 Br8 121.5(3) . . ?
B7 B8 Br8 121.4(3) . . ?
B12 B8 Br8 120.9(3) . . ?
B4 B9 B8 59.7(3) . . ?
B4 B9 B5 59.8(3) . . ?
B8 B9 B5 108.2(3) . . ?
B4 B9 B12 109.0(3) . . ?
B8 B9 B12 61.7(3) . . ?
B5 B9 B12 108.5(3) . . ?
B4 B9 B10 107.0(3) . . ?
B8 B9 B10 108.7(3) . . ?
B5 B9 B10 59.3(3) . . ?
B12 B9 B10 60.2(3) . . ?
B4 B9 Br9 121.2(3) . . ?
B8 B9 Br9 122.7(3) . . ?
B5 B9 Br9 119.7(3) . . ?
B12 B9 Br9 122.5(3) . . ?
B10 B9 Br9 121.6(3) . . ?
B5 B10 B6 61.7(3) . . ?
B5 B10 B11 109.6(3) . . ?
B6 B10 B11 60.5(3) . . ?
B5 B10 B12 108.1(3) . . ?
B6 B10 B12 109.3(3) . . ?
B11 B10 B12 60.5(3) . . ?
B5 B10 B9 59.5(3) . . ?
B6 B10 B9 109.0(3) . . ?
B11 B10 B9 108.2(3) . . ?
B12 B10 B9 59.5(3) . . ?
B5 B10 Br10 120.3(3) . . ?
B6 B10 Br10 118.7(3) . . ?
B11 B10 Br10 120.6(3) . . ?
B12 B10 Br10 123.0(3) . . ?
B9 B10 Br10 123.3(3) . . ?
B2 B11 B10 107.2(3) . . ?
B2 B11 B6 60.2(3) . . ?
B10 B11 B6 59.5(3) . . ?
B2 B11 B7 60.3(3) . . ?
B10 B11 B7 107.0(3) . . ?
B6 B11 B7 108.2(3) . . ?
B2 B11 B12 107.6(3) . . ?
B10 B11 B12 60.4(3) . . ?
B6 B11 B12 108.3(3) . . ?
B7 B11 B12 58.9(3) . . ?
B2 B11 Br11 121.3(3) . . ?
B10 B11 Br11 123.5(3) . . ?
B6 B11 Br11 122.4(3) . . ?
B7 B11 Br11 120.8(3) . . ?
B12 B11 Br11 121.5(3) . . ?
B7 B12 B9 107.2(3) . . ?
B7 B12 B10 106.9(3) . . ?
B9 B12 B10 60.3(3) . . ?
B7 B12 B11 60.1(3) . . ?
B9 B12 B11 107.6(3) . . ?
B10 B12 B11 59.1(3) . . ?
B7 B12 B8 60.5(3) . . ?
B9 B12 B8 58.0(3) . . ?
B10 B12 B8 105.9(3) . . ?
B11 B12 B8 107.6(3) . . ?
B7 B12 Br12 122.9(3) . . ?
B9 B12 Br12 121.1(3) . . ?
B10 B12 Br12 122.1(3) . . ?
B11 B12 Br12 122.6(3) . . ?
B8 B12 Br12 122.6(3) . . ?
B7 Br7 Ag1 103.18(14) . . ?
B8 Br8 Ag1 105.94(14) . . ?
B10 Br10 Ag1 111.43(14) . 2_745 ?

loop_
_geom_bond_atom_site_label_1
_geom_bond_atom_site_label_2
_geom_bond_distance
_geom_bond_site_symmetry_2
_geom_bond_publ_flag
Ag1 C15 2.421(5) . ?
Ag1 Br8 2.7499(19) . ?
Ag1 Br10 2.8457(13) 2_755 ?
Ag1 Br7 2.8728(14) . ?
C11 C16 1.352(6) . ?
C11 C12 1.387(6) . ?
C12 C13 1.402(6) . ?
C12 C18 1.497(7) . ?
C13 C14 1.404(6) . ?
C14 C15 1.396(6) . ?
C14 C19 1.496(6) . ?
C15 C16 1.395(6) . ?
C16 C17 1.518(7) . ?
C21 C22 1.358(9) . ?
C21 C26 1.414(9) . ?
C22 C23 1.375(10) . ?
C22 C28 1.540(9) . ?
C23 C24 1.340(10) . ?
C24 C25 1.324(10) . ?
C24 C29 1.528(12) . ?
C25 C26 1.393(10) . ?
C26 C27 1.558(10) . ?
C1 B4 1.706(6) . ?
C1 B3 1.732(6) . ?
C1 B5 1.740(7) . ?
C1 B2 1.751(7) . ?
C1 B6 1.761(6) . ?
B2 Cl2 1.758(6) . ?
B2 B11 1.759(7) . ?
B2 B6 1.782(7) . ?
B2 B7 1.784(7) . ?
B2 B3 1.798(7) . ?
B3 B8 1.734(7) . ?
B3 B7 1.752(7) . ?
B3 Cl3 1.792(5) . ?
B3 B4 1.798(7) . ?
B4 B8 1.742(7) . ?
B4 B9 1.748(7) . ?
B4 B5 1.757(7) . ?
B4 Cl4 1.799(5) . ?
B5 Cl5 1.768(6) . ?
B5 B10 1.772(7) . ?
B5 B9 1.777(7) . ?
B5 B6 1.818(7) . ?
B6 Cl6 1.736(5) . ?
B6 B10 1.775(7) . ?
B6 B11 1.793(7) . ?
B7 B12 1.772(7) . ?
B7 B11 1.793(7) . ?
B7 B8 1.809(7) . ?
B7 Br7 1.946(5) . ?
B8 B9 1.752(7) . ?
B8 B12 1.817(7) . ?
B8 Br8 1.961(5) . ?
B9 B12 1.793(7) . ?
B9 B10 1.807(6) . ?
B9 Br9 1.953(5) . ?
B10 B11 1.782(7) . ?
B10 B12 1.806(7) . ?
B10 Br10 1.959(5) . ?
B11 B12 1.809(7) . ?
B11 Br11 1.920(5) . ?
B12 Br12 1.942(5) . ?
Br10 Ag1 2.8457(13) 2_745 ?
